data_2227575
loop_
_publ_author_name
'Raza, Abdul Rauf'
'Nisar, Bushra'
'Tahir, M. Nawaz'
'Raza, Ahmad'

_publ_section_title
;
 5-Chloro-2-hydroxybenzoic acid
;
_journal_coeditor_code HB5691
_journal_issue 11
_journal_name_full 'Acta Crystallographica Section E'
_journal_page_first o2921
_journal_paper_doi 10.1107/S1600536810042042
_journal_volume 66
_journal_year 2010
_chemical_formula_iupac 'C7 H5 Cl O3'
_chemical_formula_moiety 'C7 H5 Cl O3'
_chemical_formula_sum 'C7 H5 Cl O3'
_chemical_formula_weight 172.56
_chemical_name_systematic
;
5-Chloro-2-hydroxybenzoic acid
;
_space_group_IT_number 14
_symmetry_cell_setting monoclinic
_symmetry_space_group_name_Hall '-P 2ybc'
_symmetry_space_group_name_H-M 'P 1 21/c 1'
_atom_sites_solution_hydrogens geom
_atom_sites_solution_primary direct
_atom_sites_solution_secondary difmap
_audit_creation_method SHELXL-97
_cell_angle_alpha 90
_cell_angle_beta 104.852(5)
_cell_angle_gamma 90
_cell_formula_units_Z 8
_cell_length_a 23.526(2)
_cell_length_b 3.7972(4)
_cell_length_c 16.7321(16)
_cell_measurement_reflns_used 931
_cell_measurement_temperature 296(2)
_cell_measurement_theta_max 26.00
_cell_measurement_theta_min 2.84
_cell_volume 1444.8(2)
_computing_cell_refinement 'SAINT (Bruker, 2007)'
_computing_data_collection 'APEX2 (Bruker, 2007)'
_computing_data_reduction 'SAINT (Bruker, 2007)'
_computing_molecular_graphics 'ORTEP-3 (Farrugia, 1997) and PLATON (Spek, 2009)'
_computing_publication_material
;
WinGX (Farrugia, 1999) and PLATON (Spek, 2009)
;
_computing_structure_refinement 'SHELXL97 (Sheldrick, 2008)'
_computing_structure_solution 'SHELXS97 (Sheldrick, 2008)'
_diffrn_ambient_temperature 296(2)
_diffrn_detector_area_resol_mean 7.40
_diffrn_measured_fraction_theta_full 0.990
_diffrn_measured_fraction_theta_max 0.990
_diffrn_measurement_device_type 'Bruker Kappa APEXII CCD'
_diffrn_measurement_method \w
_diffrn_radiation_monochromator graphite
_diffrn_radiation_source 'fine-focus sealed tube'
_diffrn_radiation_type MoK\a
_diffrn_radiation_wavelength 0.71073
_diffrn_reflns_av_R_equivalents 0.0469
_diffrn_reflns_av_sigmaI/netI 0.0487
_diffrn_reflns_limit_h_max 31
_diffrn_reflns_limit_h_min -31
_diffrn_reflns_limit_k_max 5
_diffrn_reflns_limit_k_min -4
_diffrn_reflns_limit_l_max 22
_diffrn_reflns_limit_l_min -22
_diffrn_reflns_number 14048
_diffrn_reflns_theta_full 28.71
_diffrn_reflns_theta_max 28.71
_diffrn_reflns_theta_min 3.58
_diffrn_standards_number 0
_exptl_absorpt_coefficient_mu 0.476
_exptl_absorpt_correction_T_max 0.888
_exptl_absorpt_correction_T_min 0.879
_exptl_absorpt_correction_type multi-scan
_exptl_absorpt_process_details '(SADABS; Bruker, 2005)'
_exptl_crystal_colour 'light yellow'
_exptl_crystal_density_diffrn 1.587
_exptl_crystal_density_method 'not measured'
_exptl_crystal_description needle
_exptl_crystal_F_000 704
_exptl_crystal_size_max 0.34
_exptl_crystal_size_mid 0.12
_exptl_crystal_size_min 0.10
_refine_diff_density_max 0.375
_refine_diff_density_min -0.497
_refine_ls_goodness_of_fit_ref 1.025
_refine_ls_hydrogen_treatment mixed
_refine_ls_matrix_type full
_refine_ls_number_parameters 211
_refine_ls_number_reflns 3697
_refine_ls_number_restraints 0
_refine_ls_restrained_S_all 1.025
_refine_ls_R_factor_all 0.0759
_refine_ls_R_factor_gt 0.0419
_refine_ls_shift/su_max 0.000
_refine_ls_shift/su_mean 0.000
_refine_ls_structure_factor_coef Fsqd
_refine_ls_weighting_details 'calc w=1/[\s^2^(Fo^2^)+(0.0730P)^2^] where P=(Fo^2^+2Fc^2^)/3'
_refine_ls_weighting_scheme calc
_refine_ls_wR_factor_gt 0.1092
_refine_ls_wR_factor_ref 0.1381
_reflns_number_gt 2444
_reflns_number_total 3697
_reflns_threshold_expression I>2\s(I)
_cod_data_source_file hb5691.cif
_cod_data_source_block I
_cod_original_sg_symbol_H-M 'P 21/c'
_cod_database_code 2227575
_cod_database_fobs_code 2227575

loop_
_symmetry_equiv_pos_site_id
_symmetry_equiv_pos_as_xyz
1 x,y,z
2 -x,1/2+y,1/2-z
3 -x,-y,-z
4 x,1/2-y,1/2+z

loop_
_atom_site_aniso_label
_atom_site_aniso_U_11
_atom_site_aniso_U_22
_atom_site_aniso_U_33
_atom_site_aniso_U_12
_atom_site_aniso_U_13
_atom_site_aniso_U_23
Cl1 0.0588(4) 0.0597(4) 0.0332(3) -0.0012(3) 0.0142(3) 0.0039(2)
O1 0.0349(9) 0.0858(13) 0.0354(9) -0.0154(8) 0.0034(7) 0.0057(8)
O2 0.0443(9) 0.0749(11) 0.0300(8) -0.0096(8) 0.0096(7) 0.0028(7)
O3 0.0427(10) 0.0719(11) 0.0399(9) -0.0131(8) 0.0167(7) 0.0048(8)
C1 0.0340(11) 0.0433(12) 0.0359(10) -0.0004(9) 0.0119(9) -0.0002(9)
C2 0.0314(10) 0.0349(10) 0.0318(10) 0.0006(8) 0.0092(8) -0.0018(8)
C3 0.0356(11) 0.0370(11) 0.0395(11) -0.0004(9) 0.0153(9) -0.0010(8)
C4 0.0324(11) 0.0477(13) 0.0473(13) -0.0058(9) 0.0091(10) -0.0004(9)
C5 0.0358(12) 0.0474(13) 0.0405(12) -0.0017(10) 0.0028(9) -0.0011(9)
C6 0.0408(11) 0.0353(10) 0.0319(10) 0.0017(9) 0.0098(9) -0.0008(8)
C7 0.0331(11) 0.0386(11) 0.0358(10) -0.0009(9) 0.0109(8) -0.0028(8)
Cl2 0.0825(5) 0.0671(5) 0.0442(3) -0.0108(3) 0.0284(3) 0.0069(3)
O4 0.0345(9) 0.0962(14) 0.0511(10) -0.0143(9) 0.0121(8) 0.0148(9)
O5 0.0414(9) 0.0852(13) 0.0429(9) -0.0100(8) 0.0173(7) 0.0136(8)
O6 0.0402(9) 0.0821(12) 0.0387(9) -0.0076(9) 0.0093(7) 0.0030(8)
C8 0.0313(11) 0.0481(13) 0.0447(12) 0.0001(9) 0.0159(10) 0.0023(9)
C9 0.0326(11) 0.0374(11) 0.0386(11) 0.0008(9) 0.0163(9) 0.0002(8)
C10 0.0357(11) 0.0429(12) 0.0378(11) 0.0017(9) 0.0123(9) -0.0023(9)
C11 0.0317(11) 0.0528(14) 0.0499(13) -0.0065(10) 0.0113(10) -0.0034(10)
C12 0.0413(13) 0.0420(12) 0.0597(15) -0.0090(10) 0.0261(11) -0.0056(10)
C13 0.0517(14) 0.0385(11) 0.0400(11) -0.0019(10) 0.0230(10) -0.0004(9)
C14 0.0374(11) 0.0450(12) 0.0386(11) -0.0018(9) 0.0130(9) 0.0005(9)

loop_
_atom_site_type_symbol
_atom_site_label
_atom_site_fract_x
_atom_site_fract_y
_atom_site_fract_z
_atom_site_U_iso_or_equiv
_atom_site_thermal_displace_type
_atom_site_calc_flag
_atom_site_refinement_flags
_atom_site_occupancy
Cl Cl1 0.37512(3) 0.69966(16) 0.07736(3) 0.0501(2) Uani . . 1.000
O O1 0.49060(7) 0.6286(5) 0.38781(10) 0.0531(6) Uani . . 1.000
O O2 0.43512(7) 0.3536(5) 0.45885(9) 0.0497(5) Uani . . 1.000
O O3 0.32656(7) 0.1864(5) 0.38353(10) 0.0504(6) Uani . . 1.000
C C1 0.44188(9) 0.4711(6) 0.39317(12) 0.0372(6) Uani . . 1.000
C C2 0.39581(8) 0.4495(5) 0.31555(11) 0.0325(6) Uani . . 1.000
C C3 0.34043(9) 0.3106(5) 0.31526(13) 0.0363(6) Uani . . 1.000
C C4 0.29691(10) 0.3000(6) 0.24180(14) 0.0427(7) Uani . . 1.000
C C5 0.30768(9) 0.4181(6) 0.16973(13) 0.0425(7) Uani . . 1.000
C C6 0.36245(9) 0.5504(5) 0.16965(12) 0.0359(6) Uani . . 1.000
C C7 0.40631(9) 0.5677(5) 0.24125(12) 0.0355(6) Uani . . 1.000
Cl Cl2 0.13798(3) 0.73267(17) 0.21674(4) 0.0624(3) Uani . . 1.000
O O4 0.01191(7) 0.1719(5) 0.39980(11) 0.0604(6) Uani . . 1.000
O O5 0.06701(7) 0.1273(5) 0.52956(10) 0.0553(6) Uani . . 1.000
O O6 0.17545(7) 0.3485(5) 0.56545(10) 0.0538(6) Uani . . 1.000
C C8 0.06128(9) 0.2160(6) 0.45705(14) 0.0402(7) Uani . . 1.000
C C9 0.10935(9) 0.3749(5) 0.42825(12) 0.0349(6) Uani . . 1.000
C C10 0.16403(9) 0.4322(6) 0.48436(13) 0.0383(7) Uani . . 1.000
C C11 0.20911(9) 0.5788(6) 0.45616(14) 0.0447(7) Uani . . 1.000
C C12 0.20146(10) 0.6683(6) 0.37478(15) 0.0453(8) Uani . . 1.000
C C13 0.14736(10) 0.6137(6) 0.31970(13) 0.0413(7) Uani . . 1.000
C C14 0.10148(9) 0.4679(6) 0.34525(13) 0.0397(7) Uani . . 1.000
H H1 0.5163(12) 0.635(7) 0.4326(18) 0.0636 Uiso . . 1.000
H H3 0.3557(12) 0.189(7) 0.4210(18) 0.0604 Uiso . . 1.000
H H4 0.25996 0.21164 0.24137 0.0512 Uiso . . 1.000
H H5 0.27810 0.40924 0.12074 0.0510 Uiso . . 1.000
H H7 0.44297 0.65761 0.24065 0.0425 Uiso . . 1.000
H H4A -0.0156(12) 0.058(8) 0.4222(16) 0.0725 Uiso . . 1.000
H H6 0.1424(13) 0.258(7) 0.5696(19) 0.0646 Uiso . . 1.000
H H11 0.24542 0.61752 0.49328 0.0536 Uiso . . 1.000
H H12 0.23233 0.76478 0.35677 0.0543 Uiso . . 1.000
H H14 0.06536 0.43138 0.30750 0.0476 Uiso . . 1.000

loop_
_atom_type_symbol
_atom_type_description
_atom_type_scat_dispersion_real
_atom_type_scat_dispersion_imag
_atom_type_scat_source
C C 0.0033 0.0016 'International Tables Vol C Tables 4.2.6.8 and 6.1.1.4'
H H 0.0000 0.0000 'International Tables Vol C Tables 4.2.6.8 and 6.1.1.4'
O O 0.0106 0.0060 'International Tables Vol C Tables 4.2.6.8 and 6.1.1.4'
Cl Cl 0.1484 0.1585 'International Tables Vol C Tables 4.2.6.8 and 6.1.1.4'

loop_
_geom_angle_atom_site_label_1
_geom_angle_atom_site_label_2
_geom_angle_atom_site_label_3
_geom_angle_site_symmetry_1
_geom_angle_site_symmetry_2
_geom_angle_site_symmetry_3
_geom_angle
_geom_angle_publ_flag
C1 O1 H1 . . . 113.3(19) no
C3 O3 H3 . . . 108(2) no
C8 O4 H4A . . . 109.9(16) no
C10 O6 H6 . . . 103(2) no
O1 C1 C2 . . . 115.11(17) no
O2 C1 C2 . . . 122.3(2) no
O1 C1 O2 . . . 122.58(19) no
C1 C2 C7 . . . 120.64(18) no
C3 C2 C7 . . . 119.43(18) no
C1 C2 C3 . . . 119.93(17) no
C2 C3 C4 . . . 119.24(19) no
O3 C3 C4 . . . 117.2(2) no
O3 C3 C2 . . . 123.58(19) no
C3 C4 C5 . . . 120.7(2) no
C4 C5 C6 . . . 120.2(2) no
Cl1 C6 C7 . . . 119.94(17) no
C5 C6 C7 . . . 120.69(19) no
Cl1 C6 C5 . . . 119.37(16) no
C2 C7 C6 . . . 119.77(19) no
C5 C4 H4 . . . 120.00 no
C3 C4 H4 . . . 120.00 no
C4 C5 H5 . . . 120.00 no
C6 C5 H5 . . . 120.00 no
C6 C7 H7 . . . 120.00 no
C2 C7 H7 . . . 120.00 no
O5 C8 C9 . . . 122.4(2) no
O4 C8 C9 . . . 115.14(19) no
O4 C8 O5 . . . 122.4(2) no
C8 C9 C14 . . . 120.85(19) no
C8 C9 C10 . . . 119.74(18) no
C10 C9 C14 . . . 119.4(2) no
O6 C10 C11 . . . 117.7(2) no
O6 C10 C9 . . . 123.2(2) no
C9 C10 C11 . . . 119.09(19) no
C10 C11 C12 . . . 121.5(2) no
C11 C12 C13 . . . 119.3(2) no
Cl2 C13 C12 . . . 118.86(18) no
Cl2 C13 C14 . . . 120.14(17) no
C12 C13 C14 . . . 121.0(2) no
C9 C14 C13 . . . 119.7(2) no
C10 C11 H11 . . . 119.00 no
C12 C11 H11 . . . 119.00 no
C11 C12 H12 . . . 120.00 no
C13 C12 H12 . . . 120.00 no
C9 C14 H14 . . . 120.00 no
C13 C14 H14 . . . 120.00 no

loop_
_geom_bond_atom_site_label_1
_geom_bond_atom_site_label_2
_geom_bond_site_symmetry_1
_geom_bond_site_symmetry_2
_geom_bond_distance
_geom_bond_publ_flag
Cl1 C6 . . 1.741(2) no
Cl2 C13 . . 1.740(2) no
O1 C1 . . 1.316(3) no
O2 C1 . . 1.234(3) no
O3 C3 . . 1.351(3) no
O1 H1 . . 0.83(3) no
O3 H3 . . 0.80(3) no
O4 C8 . . 1.313(3) no
O5 C8 . . 1.233(3) no
O6 C10 . . 1.352(3) no
O4 H4A . . 0.93(3) no
O6 H6 . . 0.87(3) no
C1 C2 . . 1.465(3) no
C2 C7 . . 1.402(3) no
C2 C3 . . 1.404(3) no
C3 C4 . . 1.384(3) no
C4 C5 . . 1.370(3) no
C5 C6 . . 1.383(3) no
C6 C7 . . 1.368(3) no
C4 H4 . . 0.9300 no
C5 H5 . . 0.9300 no
C7 H7 . . 0.9300 no
C8 C9 . . 1.468(3) no
C9 C14 . . 1.399(3) no
C9 C10 . . 1.402(3) no
C10 C11 . . 1.383(3) no
C11 C12 . . 1.370(3) no
C12 C13 . . 1.382(3) no
C13 C14 . . 1.375(3) no
C11 H11 . . 0.9300 no
C12 H12 . . 0.9300 no
C14 H14 . . 0.9300 no

loop_
_geom_hbond_atom_site_label_D
_geom_hbond_atom_site_label_H
_geom_hbond_atom_site_label_A
_geom_hbond_site_symmetry_A
_geom_hbond_distance_DH
_geom_hbond_distance_HA
_geom_hbond_distance_DA
_geom_hbond_angle_DHA
_geom_hbond_publ_flag
O1 H1 O2 3_666 0.83(3) 1.88(3) 2.710(2) 171(3) yes
O3 H3 O2 . 0.80(3) 1.92(3) 2.620(2) 146(3) yes
O4 H4A O5 3_556 0.93(3) 1.76(3) 2.694(2) 175(2) yes
O6 H6 O5 . 0.87(3) 1.80(3) 2.606(2) 154(3) yes
C5 H5 O6 4_554 0.93 2.55 3.311(3) 139 yes

loop_
_geom_torsion_atom_site_label_1
_geom_torsion_atom_site_label_2
_geom_torsion_atom_site_label_3
_geom_torsion_atom_site_label_4
_geom_torsion_site_symmetry_1
_geom_torsion_site_symmetry_2
_geom_torsion_site_symmetry_3
_geom_torsion_site_symmetry_4
_geom_torsion
_geom_torsion_publ_flag
O1 C1 C2 C3 . . . . -175.24(19) no
O1 C1 C2 C7 . . . . 4.5(3) no
O2 C1 C2 C3 . . . . 4.0(3) no
O2 C1 C2 C7 . . . . -176.3(2) no
C1 C2 C3 O3 . . . . -1.1(3) no
C1 C2 C3 C4 . . . . 178.4(2) no
C7 C2 C3 O3 . . . . 179.12(19) no
C7 C2 C3 C4 . . . . -1.3(3) no
C1 C2 C7 C6 . . . . -178.98(19) no
C3 C2 C7 C6 . . . . 0.8(3) no
O3 C3 C4 C5 . . . . -179.4(2) no
C2 C3 C4 C5 . . . . 1.0(3) no
C3 C4 C5 C6 . . . . -0.1(3) no
C4 C5 C6 Cl1 . . . . -179.91(18) no
C4 C5 C6 C7 . . . . -0.5(3) no
Cl1 C6 C7 C2 . . . . 179.56(15) no
C5 C6 C7 C2 . . . . 0.2(3) no
O4 C8 C9 C10 . . . . -179.8(2) no
O4 C8 C9 C14 . . . . -0.2(3) no
O5 C8 C9 C10 . . . . -0.4(3) no
O5 C8 C9 C14 . . . . 179.1(2) no
C8 C9 C10 O6 . . . . -0.1(3) no
C8 C9 C10 C11 . . . . 179.3(2) no
C14 C9 C10 O6 . . . . -179.7(2) no
C14 C9 C10 C11 . . . . -0.2(3) no
C8 C9 C14 C13 . . . . -179.5(2) no
C10 C9 C14 C13 . . . . 0.1(3) no
O6 C10 C11 C12 . . . . 179.4(2) no
C9 C10 C11 C12 . . . . -0.1(3) no
C10 C11 C12 C13 . . . . 0.5(3) no
C11 C12 C13 Cl2 . . . . 179.34(18) no
C11 C12 C13 C14 . . . . -0.7(3) no
Cl2 C13 C14 C9 . . . . -179.65(17) no
C12 C13 C14 C9 . . . . 0.4(3) no
